data_2206278
loop_
_publ_author_name
'Zhang, Hong-Tao'
'You, Xiao-Zeng'

_publ_section_title
;
 <i>N</i>,<i>N</i>'-Bis(pyridin-4-ylmethyl)terephthalamide dihydrate: a
 self-interpenetrating hydrogen-bonding network
;
_journal_issue 7
_journal_name_full 'Acta Crystallographica Section E'
_journal_page_first o2055
_journal_page_last o2057
_journal_paper_doi 10.1107/S1600536805017563
_journal_volume 61
_journal_year 2005
_chemical_formula_iupac 'C20 H18 N4 O2, 2H2 O'
_chemical_formula_moiety 'C20 H18 N4 O2, 2H2 O'
_chemical_formula_sum 'C20 H22 N4 O4'
_chemical_formula_weight 382.42
_chemical_name_systematic
;
N^1^,N^4^-bis(pyridin-4-ylmethyl)terephthalamide dihydrate
;
_space_group_IT_number 14
_symmetry_cell_setting monoclinic
_symmetry_space_group_name_Hall '-P 2ybc'
_symmetry_space_group_name_H-M 'P 1 21/c 1'
_atom_sites_solution_hydrogens geom
_atom_sites_solution_primary direct
_atom_sites_solution_secondary difmap
_audit_creation_method SHELXL-97
_cell_angle_alpha 90.00
_cell_angle_beta 122.944(7)
_cell_angle_gamma 90.00
_cell_formula_units_Z 2
_cell_length_a 8.1173(13)
_cell_length_b 9.8449(15)
_cell_length_c 13.6802(17)
_cell_measurement_reflns_used 573
_cell_measurement_temperature 298(2)
_cell_measurement_theta_max 19.204
_cell_measurement_theta_min 2.989
_cell_volume 917.4(2)
_computing_cell_refinement 'SMART or SAINT-Plus? (Bruker, 1997)'
_computing_data_collection 'SMART  (Bruker, 1997)'
_computing_data_reduction 'SAINT-Plus and SHELXS97 (Sheldrick, 1997)'
_computing_molecular_graphics 'SHELXTL  (Sheldrick, 2000)'
_computing_publication_material SHELXTL
_computing_structure_refinement 'SHELXL97 (Sheldrick, 1997)'
_computing_structure_solution SHELXS97
_diffrn_ambient_temperature 298(2)
_diffrn_measured_fraction_theta_full 1.000
_diffrn_measured_fraction_theta_max 1.000
_diffrn_measurement_device_type 'Bruker SMART CCD area-detector'
_diffrn_measurement_method '\f and \w scans'
_diffrn_radiation_monochromator graphite
_diffrn_radiation_source 'fine-focus sealed tube'
_diffrn_radiation_type MoK\a
_diffrn_radiation_wavelength 0.71073
_diffrn_reflns_av_R_equivalents 0.0475
_diffrn_reflns_av_sigmaI/netI 0.0757
_diffrn_reflns_limit_h_max 9
_diffrn_reflns_limit_h_min -8
_diffrn_reflns_limit_k_max 11
_diffrn_reflns_limit_k_min -7
_diffrn_reflns_limit_l_max 15
_diffrn_reflns_limit_l_min -16
_diffrn_reflns_number 4470
_diffrn_reflns_theta_full 25.00
_diffrn_reflns_theta_max 24.99
_diffrn_reflns_theta_min 2.73
_exptl_absorpt_coefficient_mu 0.099
_exptl_absorpt_correction_T_max 0.988
_exptl_absorpt_correction_T_min 0.980
_exptl_absorpt_correction_type empirical
_exptl_absorpt_process_details '(SADABS; Sheldrick, 1996)'
_exptl_crystal_colour colorless
_exptl_crystal_density_diffrn 1.384
_exptl_crystal_density_method 'not measured'
_exptl_crystal_description block
_exptl_crystal_F_000 404
_exptl_crystal_size_max 0.20
_exptl_crystal_size_mid 0.10
_exptl_crystal_size_min 0.10
_refine_diff_density_max 0.274
_refine_diff_density_min -0.225
_refine_ls_extinction_method none
_refine_ls_goodness_of_fit_ref 0.908
_refine_ls_hydrogen_treatment constr
_refine_ls_matrix_type full
_refine_ls_number_parameters 136
_refine_ls_number_reflns 1614
_refine_ls_number_restraints 0
_refine_ls_restrained_S_all 0.908
_refine_ls_R_factor_all 0.0907
_refine_ls_R_factor_gt 0.0497
_refine_ls_shift/su_max 0.000
_refine_ls_shift/su_mean 0.000
_refine_ls_structure_factor_coef Fsqd
_refine_ls_weighting_details 'w=1/[\s^2^(Fo^2^)+(0.0437P)^2^] where P=(Fo^2^+2Fc^2^)/3'
_refine_ls_weighting_scheme calc
_refine_ls_wR_factor_gt 0.1019
_refine_ls_wR_factor_ref 0.1130
_reflns_number_gt 969
_reflns_number_total 1614
_reflns_threshold_expression I>2\s(I)
_cod_data_source_file sg6010.cif
_cod_data_source_block I
_cod_depositor_comments
;
The following automatic conversions were performed:
'_geom_bond_publ_flag' value 'YES' changed to 'yes' according to
'/home/saulius/struct/CIF-dictionaries/cif_core.dic' dictionary named
'cif_core.dic' version 2.4.1 from 2010-06-29 (3
times).

'_geom_angle_publ_flag' value 'YES' changed to 'yes' according to
'/home/saulius/struct/CIF-dictionaries/cif_core.dic' dictionary named
'cif_core.dic' version 2.4.1 from 2010-06-29 (3
times).

'_geom_torsion_publ_flag' value 'YES' changed to 'yes' according
to '/home/saulius/struct/CIF-dictionaries/cif_core.dic' dictionary named
'cif_core.dic' version 2.4.1 from 2010-06-29.

'_geom_hbond_publ_flag'
value 'YES' changed to 'yes' according to
'/home/saulius/struct/CIF-dictionaries/cif_core.dic' dictionary named
'cif_core.dic' version 2.4.1 from 2010-06-29 (3 times).

Automatic conversion script
Id: cif_fix_enum 1527 2010-12-29 10:47:43Z saulius 

The following automatic conversions were performed:

'_geom_bond_publ_flag' value 'YES' changed to 'yes' according to
/home/saulius/struct/CIF-dictionaries/cif_core.dic dictionary named
'cif_core.dic' version 2.4.1 from 2010-06-29 (3
times).

'_geom_angle_publ_flag' value 'YES' changed to 'yes'
according to /home/saulius/struct/CIF-dictionaries/cif_core.dic
dictionary named 'cif_core.dic' version 2.4.1 from 2010-06-29 (3
times).

'_geom_torsion_publ_flag' value 'YES' changed to 'yes'
according to /home/saulius/struct/CIF-dictionaries/cif_core.dic
dictionary named 'cif_core.dic' version 2.4.1 from
2010-06-29.

'_geom_hbond_publ_flag' value 'YES' changed to 'yes'
according to /home/saulius/struct/CIF-dictionaries/cif_core.dic
dictionary named 'cif_core.dic' version 2.4.1 from 2010-06-29 (3
times).

Automatic conversion script
Id: cif_fix_values 1715 2011-07-08 13:25:40Z adriana 
;
_cod_original_sg_symbol_H-M P21/c
_cod_database_code 2206278
_cod_database_fobs_code 2206278

loop_
_symmetry_equiv_pos_as_xyz
'x, y, z'
'-x, y+1/2, -z+1/2'
'-x, -y, -z'
'x, -y-1/2, z-1/2'

loop_
_atom_site_label
_atom_site_fract_x
_atom_site_fract_y
_atom_site_fract_z
_atom_site_U_iso_or_equiv
_atom_site_adp_type
_atom_site_calc_flag
_atom_site_refinement_flags
_atom_site_occupancy
_atom_site_type_symbol
C1 1.1628(4) 0.4881(3) 0.4382(2) 0.0489(8) Uani d . 1 C
H1 1.2916 0.4698 0.4980 0.053(8) Uiso d R 1 H
C2 1.0272(4) 0.3858(3) 0.4040(2) 0.0444(7) Uani d . 1 C
H2 1.0651 0.3015 0.4404 0.051(8) Uiso d R 1 H
C3 0.8329(4) 0.4085(3) 0.3148(2) 0.0360(6) Uani d . 1 C
C4 0.7902(4) 0.5367(3) 0.2655(2) 0.0427(7) Uani d . 1 C
H4 0.6627 0.5582 0.2056 0.042(7) Uiso d R 1 H
C5 0.9370(4) 0.6320(3) 0.3055(3) 0.0490(8) Uani d . 1 C
H5 0.9040 0.7171 0.2703 0.051(8) Uiso d R 1 H
C6 0.6833(4) 0.2970(3) 0.2768(2) 0.0410(7) Uani d . 1 C
H6A 0.7259 0.2188 0.2530 0.043(7) Uiso d R 1 H
H6B 0.6765 0.2700 0.3427 0.038(7) Uiso d R 1 H
C7 0.3610(4) 0.3997(2) 0.1994(2) 0.0364(7) Uani d . 1 C
C8 0.1765(4) 0.4506(2) 0.0941(2) 0.0320(6) Uani d . 1 C
C9 0.1572(4) 0.4784(2) -0.0099(2) 0.0368(7) Uani d . 1 C
H9 0.2632 0.4644 -0.0173 0.035(7) Uiso d R 1 H
C10 -0.0170(4) 0.5270(2) -0.1035(2) 0.0373(7) Uani d . 1 C
H10 -0.0276 0.5450 -0.1734 0.024(6) Uiso d R 1 H
N1 1.1223(3) 0.6115(2) 0.3913(2) 0.0495(6) Uani d . 1 N
N2 0.4893(3) 0.3366(2) 0.18205(19) 0.0387(6) Uani d . 1 N
H3 0.4552 0.3192 0.1119 0.037(8) Uiso d R 1 H
O1 0.3929(3) 0.41625(19) 0.29726(16) 0.0523(6) Uani d . 1 O
O2 0.5247(3) 0.23635(19) 0.49215(16) 0.0575(6) Uani d . 1 O
H7A 0.4403 0.2605 0.4226 0.069 Uiso d R 1 H
H7B 0.6322 0.2267 0.4962 0.069 Uiso d R 1 H

loop_
_atom_site_aniso_label
_atom_site_aniso_U_11
_atom_site_aniso_U_22
_atom_site_aniso_U_33
_atom_site_aniso_U_12
_atom_site_aniso_U_13
_atom_site_aniso_U_23
C1 0.0343(18) 0.057(2) 0.0441(19) 0.0031(15) 0.0140(16) -0.0062(15)
C2 0.0400(18) 0.0402(18) 0.0495(19) 0.0093(14) 0.0221(16) 0.0047(14)
C3 0.0347(16) 0.0393(16) 0.0363(16) 0.0084(13) 0.0208(14) 0.0028(13)
C4 0.0376(17) 0.0472(19) 0.0409(18) 0.0077(15) 0.0200(15) 0.0050(14)
C5 0.053(2) 0.0400(19) 0.059(2) 0.0019(16) 0.0335(18) 0.0043(15)
C6 0.0366(17) 0.0412(18) 0.0445(18) 0.0067(13) 0.0216(15) 0.0056(13)
C7 0.0354(16) 0.0336(16) 0.0386(17) -0.0018(12) 0.0191(14) 0.0003(12)
C8 0.0330(15) 0.0274(15) 0.0329(15) -0.0029(11) 0.0162(13) -0.0031(11)
C9 0.0323(16) 0.0400(17) 0.0443(18) 0.0017(12) 0.0249(15) 0.0022(12)
C10 0.0405(17) 0.0420(17) 0.0331(17) 0.0032(13) 0.0223(14) 0.0032(12)
N1 0.0447(15) 0.0463(17) 0.0561(17) -0.0027(12) 0.0265(14) -0.0049(12)
N2 0.0319(13) 0.0432(14) 0.0365(15) 0.0047(10) 0.0157(12) -0.0005(10)
O1 0.0465(12) 0.0719(15) 0.0349(12) 0.0099(10) 0.0198(10) 0.0017(10)
O2 0.0449(12) 0.0737(15) 0.0547(13) -0.0046(10) 0.0276(10) 0.0088(10)

loop_
_atom_type_symbol
_atom_type_description
_atom_type_scat_dispersion_real
_atom_type_scat_dispersion_imag
_atom_type_scat_source
C C 0.0033 0.0016 'International Tables Vol C Tables 4.2.6.8 and 6.1.1.4'
H H 0.0000 0.0000 'International Tables Vol C Tables 4.2.6.8 and 6.1.1.4'
N N 0.0061 0.0033 'International Tables Vol C Tables 4.2.6.8 and 6.1.1.4'
O O 0.0106 0.0060 'International Tables Vol C Tables 4.2.6.8 and 6.1.1.4'

loop_
_geom_angle_atom_site_label_1
_geom_angle_atom_site_label_2
_geom_angle_atom_site_label_3
_geom_angle_site_symmetry_1
_geom_angle_site_symmetry_3
_geom_angle
_geom_angle_publ_flag
N1 C1 C2 . . 124.4(3) ?
N1 C1 H1 . . 117.8 ?
C2 C1 H1 . . 117.8 ?
C1 C2 C3 . . 119.8(3) ?
C1 C2 H2 . . 120.1 ?
C3 C2 H2 . . 120.1 ?
C4 C3 C2 . . 116.0(3) ?
C4 C3 C6 . . 123.8(2) ?
C2 C3 C6 . . 120.2(2) ?
C5 C4 C3 . . 119.7(3) ?
C5 C4 H4 . . 120.2 ?
C3 C4 H4 . . 120.1 ?
N1 C5 C4 . . 124.6(3) ?
N1 C5 H5 . . 117.6 ?
C4 C5 H5 . . 117.7 ?
N2 C6 C3 . . 113.2(2) ?
N2 C6 H6A . . 109.1 ?
C3 C6 H6A . . 109.1 ?
N2 C6 H6B . . 108.8 ?
C3 C6 H6B . . 108.8 ?
H6A C6 H6B . . 107.8 ?
O1 C7 N2 . . 122.1(2) yes
O1 C7 C8 . . 121.0(2) yes
N2 C7 C8 . . 117.0(2) ?
C9 C8 C10 . 3_565 118.6(2) ?
C9 C8 C7 . . 123.9(2) ?
C10 C8 C7 3_565 . 117.5(2) ?
C8 C9 C10 . . 120.9(2) ?
C8 C9 H9 . . 119.5 ?
C10 C9 H9 . . 119.6 ?
C9 C10 C8 . 3_565 120.5(2) ?
C9 C10 H10 . . 119.8 ?
C8 C10 H10 3_565 . 119.8 ?
C5 N1 C1 . . 115.5(2) ?
C7 N2 C6 . . 122.6(2) yes
C7 N2 H3 . . 118.8 ?
C6 N2 H3 . . 118.7 ?
H7A O2 H7B . . 106.1 ?

loop_
_geom_bond_atom_site_label_1
_geom_bond_atom_site_label_2
_geom_bond_site_symmetry_2
_geom_bond_distance
_geom_bond_publ_flag
C1 N1 . 1.329(3) ?
C1 C2 . 1.373(4) ?
C1 H1 . 0.9298 ?
C2 C3 . 1.391(3) ?
C2 H2 . 0.9299 ?
C3 C4 . 1.383(3) ?
C3 C6 . 1.505(3) ?
C4 C5 . 1.375(4) ?
C4 H4 . 0.9301 ?
C5 N1 . 1.327(3) ?
C5 H5 . 0.9302 ?
C6 N2 . 1.446(3) yes
C6 H6A . 0.9698 ?
C6 H6B . 0.9700 ?
C7 O1 . 1.228(3) yes
C7 N2 . 1.340(3) yes
C7 C8 . 1.491(3) ?
C8 C9 . 1.371(3) ?
C8 C10 3_565 1.386(3) ?
C9 C10 . 1.378(3) ?
C9 H9 . 0.9297 ?
C10 C8 3_565 1.386(3) ?
C10 H10 . 0.9294 ?
N2 H3 . 0.8597 ?
O2 H7A . 0.8501 ?
O2 H7B . 0.8500 ?

loop_
_geom_hbond_atom_site_label_D
_geom_hbond_atom_site_label_H
_geom_hbond_atom_site_label_A
_geom_hbond_site_symmetry_A
_geom_hbond_distance_DH
_geom_hbond_distance_HA
_geom_hbond_distance_DA
_geom_hbond_angle_DHA
_geom_hbond_publ_flag
O2 H7A O1 . 0.85 2.17 2.879(3) 140.3 yes
O2 H7B N1 3_766 0.85 2.35 2.834(3) 116.2 yes
N2 H3 O2 4_565 0.86 2.07 2.856(3) 150.9 yes
C4 H4 N2 . 0.93 2.52 2.849(3) 101.1 yes

loop_
_geom_torsion_atom_site_label_1
_geom_torsion_atom_site_label_2
_geom_torsion_atom_site_label_3
_geom_torsion_atom_site_label_4
_geom_torsion
_geom_torsion_publ_flag
C4 C3 C6 N2 0.7(4) ?
C3 C6 N2 C7 -86.2(3) yes
